data_2205963
loop_
_publ_author_name
'Zheng, Yan-Zhen'
'Ng, Seik Weng'

_publ_section_title
<i>catena</i>-Poly[[bis(\m-1,10-phenanthrolin-2-olato-\k^3^<i>N,N</i>':<i>O</i>)dicopper(I,II)(<i>Cu{---</i>Cu})]-\m-chlorocopper(I)-\m-chloro]
_journal_issue 6
_journal_name_full 'Acta Crystallographica Section E'
_journal_page_first m1030
_journal_page_last m1032
_journal_paper_doi 10.1107/S1600536805013632
_journal_volume 61
_journal_year 2005
_chemical_formula_iupac '[Cu3 (C12 H7 N2 O)2 Cl2]'
_chemical_formula_moiety '2C12 H7 N2 O Cu +, Cu Cl2 -'
_chemical_formula_sum 'C24 H14 Cl2 Cu3 N4 O2'
_chemical_formula_weight 651.91
_chemical_name_systematic
;
catena-Poly[[bis(\m-1,10-phenanthrolin-2-olato-
\k^3^N,N':O)dicopper(I,II)(Cu---Cu)]-\m-chloro-copper(I)-\m-chloro]
;
_space_group_IT_number 2
_symmetry_cell_setting triclinic
_symmetry_space_group_name_Hall '-P 1'
_symmetry_space_group_name_H-M 'P -1'
_atom_sites_solution_hydrogens geom
_atom_sites_solution_primary direct
_atom_sites_solution_secondary difmap
_audit_creation_method SHELXL-97
_cell_angle_alpha 112.3010(10)
_cell_angle_beta 94.0960(10)
_cell_angle_gamma 104.9300(10)
_cell_formula_units_Z 1
_cell_length_a 7.0588(6)
_cell_length_b 8.3638(6)
_cell_length_c 10.5690(8)
_cell_measurement_reflns_used 2232
_cell_measurement_temperature 295(2)
_cell_measurement_theta_max 28.1
_cell_measurement_theta_min 2.7
_cell_volume 547.73(7)
_computing_cell_refinement 'SAINT (Bruker, 2002)'
_computing_data_collection 'SMART (Bruker, 2002)'
_computing_data_reduction SAINT
_computing_molecular_graphics 'ORTEPII (Johnson, 1976)'
_computing_publication_material SHELXL97
_computing_structure_refinement 'SHELXL97 (Sheldrick, 1997)'
_computing_structure_solution 'SHELXS97 (Sheldrick, 1997)'
_diffrn_ambient_temperature 295(2)
_diffrn_measured_fraction_theta_full 0.96
_diffrn_measured_fraction_theta_max 0.96
_diffrn_measurement_device_type 'Bruker APEX area-detector'
_diffrn_measurement_method '\f and \w'
_diffrn_radiation_monochromator graphite
_diffrn_radiation_source 'fine-focus sealed tube'
_diffrn_radiation_type MoK\a
_diffrn_radiation_wavelength 0.71073
_diffrn_reflns_av_R_equivalents 0.017
_diffrn_reflns_av_sigmaI/netI 0.027
_diffrn_reflns_limit_h_max 9
_diffrn_reflns_limit_h_min -9
_diffrn_reflns_limit_k_max 10
_diffrn_reflns_limit_k_min -10
_diffrn_reflns_limit_l_max 13
_diffrn_reflns_limit_l_min -13
_diffrn_reflns_number 4698
_diffrn_reflns_theta_full 27.5
_diffrn_reflns_theta_max 27.5
_diffrn_reflns_theta_min 2.1
_diffrn_standards_decay_% 0
_diffrn_standards_interval_count 0
_diffrn_standards_interval_time 0
_diffrn_standards_number 0
_exptl_absorpt_coefficient_mu 3.163
_exptl_absorpt_correction_T_max 0.585
_exptl_absorpt_correction_T_min 0.374
_exptl_absorpt_correction_type multi-scan
_exptl_absorpt_process_details '(SADABS; Bruker, 2002)'
_exptl_crystal_colour 'dark blue'
_exptl_crystal_density_diffrn 1.976
_exptl_crystal_density_method 'not measured'
_exptl_crystal_description Block
_exptl_crystal_F_000 323
_exptl_crystal_size_max 0.28
_exptl_crystal_size_mid 0.26
_exptl_crystal_size_min 0.19
_refine_diff_density_max 0.40
_refine_diff_density_min -0.30
_refine_ls_extinction_method none
_refine_ls_goodness_of_fit_ref 1.01
_refine_ls_hydrogen_treatment constr
_refine_ls_matrix_type full
_refine_ls_number_parameters 160
_refine_ls_number_reflns 2407
_refine_ls_number_restraints 0
_refine_ls_restrained_S_all 1.01
_refine_ls_R_factor_all 0.035
_refine_ls_R_factor_gt 0.032
_refine_ls_shift/su_max 0.001
_refine_ls_shift/su_mean 0.000
_refine_ls_structure_factor_coef Fsqd
_refine_ls_weighting_details 'calc w = 1/[\s^2^(Fo^2^)+(0.0614P)^2^] where P = (Fo^2^+2Fc^2^)/3'
_refine_ls_weighting_scheme calc
_refine_ls_wR_factor_gt 0.088
_refine_ls_wR_factor_ref 0.091
_reflns_number_gt 2155
_reflns_number_total 2407
_reflns_threshold_expression I>2\s(I)
_cod_data_source_file hg6178.cif
_cod_data_source_block I
_cod_depositor_comments
;
The following automatic conversions were performed:
'_symmetry_cell_setting' value 'Triclinic' changed to 'triclinic'
according to '/home/saulius/struct/CIF-dictionaries/cif_core.dic'
dictionary named 'cif_core.dic' version 2.4.1 from
2010-06-29.

'_exptl_absorpt_correction_type' value 'Multi-scan' changed
to 'multi-scan' according to
'/home/saulius/struct/CIF-dictionaries/cif_core.dic' dictionary named
'cif_core.dic' version 2.4.1 from 2010-06-29.

Automatic conversion script
Id: cif_fix_enum 1527 2010-12-29 10:47:43Z saulius 

The following automatic conversions were performed:

'_symmetry_cell_setting' value 'Triclinic' changed to 'triclinic'
according to /home/saulius/struct/CIF-dictionaries/cif_core.dic
dictionary named 'cif_core.dic' version 2.4.1 from
2010-06-29.

'_exptl_absorpt_correction_type' value 'Multi-scan'
changed to 'multi-scan' according to
/home/saulius/struct/CIF-dictionaries/cif_core.dic dictionary named
'cif_core.dic' version 2.4.1 from 2010-06-29.

Automatic conversion script
Id: cif_fix_values 1715 2011-07-08 13:25:40Z adriana 
;
_cod_database_code 2205963
_cod_database_fobs_code 2205963

loop_
_symmetry_equiv_pos_as_xyz
'x, y, z'
'-x, -y, -z'

loop_
_atom_site_label
_atom_site_fract_x
_atom_site_fract_y
_atom_site_fract_z
_atom_site_U_iso_or_equiv
_atom_site_adp_type
_atom_site_calc_flag
_atom_site_refinement_flags
_atom_site_occupancy
_atom_site_type_symbol
Cu1 -0.02079(5) 0.55892(4) 0.61873(3) 0.04060(10) Uani d . 1 Cu
Cu2 0.5000 0.5000 0.5000 0.0545(2) Uani d S 1 Cu
Cl1 0.38580(10) 0.56250(10) 0.68500(10) 0.0594(2) Uani d . 1 Cl
O1 0.0716(3) 0.8031(2) 0.64009(16) 0.0449(4) Uani d . 1 O
N1 0.1318(3) 0.6921(3) 0.4204(2) 0.0364(4) Uani d . 1 N
N2 0.1079(3) 0.4013(3) 0.1938(2) 0.0405(4) Uani d . 1 N
C1 0.1404(3) 0.8331(3) 0.5396(2) 0.0379(5) Uani d . 1 C
C2 0.2247(3) 1.0136(3) 0.5498(2) 0.0437(6) Uani d . 1 C
C3 0.2929(4) 1.0435(3) 0.4422(3) 0.0453(5) Uani d . 1 C
C4 0.2833(3) 0.8939(3) 0.3153(3) 0.0409(5) Uani d . 1 C
C5 0.3542(4) 0.9094(4) 0.1959(3) 0.0515(6) Uani d . 1 C
C6 0.3433(4) 0.7608(4) 0.0800(3) 0.0502(6) Uani d . 1 C
C7 0.2610(3) 0.5826(4) 0.0734(3) 0.0433(5) Uani d . 1 C
C8 0.2450(4) 0.4200(4) -0.0416(3) 0.0498(6) Uani d . 1 C
C9 0.1664(4) 0.2566(4) -0.0355(3) 0.0542(7) Uani d . 1 C
C10 0.0978(4) 0.2531(3) 0.0850(3) 0.0497(6) Uani d . 1 C
C11 0.1903(3) 0.5651(3) 0.1895(2) 0.0371(5) Uani d . 1 C
C12 0.2019(3) 0.7223(3) 0.3115(2) 0.0360(5) Uani d . 1 C
H2 0.2325 1.1121 0.6321 0.052 Uiso calc R 1 H
H3 0.3464 1.1618 0.4506 0.054 Uiso calc R 1 H
H5 0.4090 1.0242 0.1978 0.062 Uiso calc R 1 H
H6 0.3901 0.7751 0.0037 0.060 Uiso calc R 1 H
H8 0.2880 0.4241 -0.1218 0.060 Uiso calc R 1 H
H9 0.1585 0.1490 -0.1102 0.065 Uiso calc R 1 H
H10 0.0428 0.1412 0.0880 0.060 Uiso calc R 1 H

loop_
_atom_site_aniso_label
_atom_site_aniso_U_11
_atom_site_aniso_U_22
_atom_site_aniso_U_33
_atom_site_aniso_U_12
_atom_site_aniso_U_13
_atom_site_aniso_U_23
Cu1 0.0612(2) 0.0301(2) 0.0304(2) 0.01230(10) 0.01150(10) 0.01290(10)
Cu2 0.0685(3) 0.0440(3) 0.0514(3) 0.0093(2) 0.0137(2) 0.0249(2)
Cl1 0.0625(4) 0.0654(5) 0.0559(4) 0.0173(3) 0.0156(3) 0.0319(4)
O1 0.0660(10) 0.0330(10) 0.0350(10) 0.0160(10) 0.0130(10) 0.0130(10)
N1 0.0440(10) 0.0300(10) 0.0340(10) 0.0090(10) 0.0050(10) 0.0140(10)
N2 0.0500(10) 0.0370(10) 0.0330(10) 0.0090(10) 0.0100(10) 0.0140(10)
C1 0.0430(10) 0.0330(10) 0.0370(10) 0.0130(10) 0.0050(10) 0.0130(10)
C2 0.0480(10) 0.0310(10) 0.046(2) 0.0110(10) 0.0050(10) 0.0110(10)
C3 0.0460(10) 0.0330(10) 0.056(2) 0.0070(10) 0.0090(10) 0.0210(10)
C4 0.0370(10) 0.0400(10) 0.0460(10) 0.0080(10) 0.0070(10) 0.0200(10)
C5 0.0500(10) 0.051(2) 0.059(2) 0.0070(10) 0.0110(10) 0.0340(10)
C6 0.0500(10) 0.061(2) 0.050(2) 0.0130(10) 0.0200(10) 0.0330(10)
C7 0.0380(10) 0.0540(10) 0.0410(10) 0.0120(10) 0.0090(10) 0.0230(10)
C8 0.0500(10) 0.063(2) 0.0370(10) 0.0160(10) 0.0170(10) 0.0210(10)
C9 0.064(2) 0.053(2) 0.0390(10) 0.0180(10) 0.0160(10) 0.0120(10)
C10 0.064(2) 0.0380(10) 0.0410(10) 0.0120(10) 0.0140(10) 0.0120(10)
C11 0.0370(10) 0.0390(10) 0.0360(10) 0.0110(10) 0.0070(10) 0.0180(10)
C12 0.0350(10) 0.0380(10) 0.0370(10) 0.0100(10) 0.0050(10) 0.0180(10)

loop_
_atom_type_symbol
_atom_type_description
_atom_type_scat_dispersion_real
_atom_type_scat_dispersion_imag
_atom_type_scat_source
C C 0.0033 0.0016 'International Tables Vol C Tables 4.2.6.8 and 6.1.1.4'
H H 0.0000 0.0000 'International Tables Vol C Tables 4.2.6.8 and 6.1.1.4'
N N 0.0061 0.0033 'International Tables Vol C Tables 4.2.6.8 and 6.1.1.4'
O O 0.0106 0.0060 'International Tables Vol C Tables 4.2.6.8 and 6.1.1.4'
Cl Cl 0.1484 0.1585 'International Tables Vol C Tables 4.2.6.8 and 6.1.1.4'
Cu Cu 0.3201 1.2651 'International Tables Vol C Tables 4.2.6.8 and 6.1.1.4'

loop_
_geom_angle_atom_site_label_1
_geom_angle_atom_site_label_2
_geom_angle_atom_site_label_3
_geom_angle_site_symmetry_1
_geom_angle_site_symmetry_3
_geom_angle
_geom_angle_publ_flag
Cl1 Cu1 O1 . . 90.51(6) yes
Cl1 Cu1 N1 . 2_566 93.70(6) yes
Cl1 Cu1 N2 . 2_566 100.65(6) yes
O1 Cu1 N1 . 2_566 173.96(7) yes
O1 Cu1 N2 . 2_566 99.69(7) yes
N1 Cu1 N2 2_566 2_566 83.80(8) yes
O1 Cu1 Cu1 . 2_566 92.97(5) no
N1 Cu1 Cu1 2_566 2_566 83.07(6) no
N2 Cu1 Cu1 2_566 2_566 165.92(6) no
Cu1 Cu1 Cl1 2_566 . 85.27(2) no
Cl1 Cu2 Cl1 . 2_666 180 yes
Cu2 Cl1 Cu1 . . 107.52(3) no
C1 O1 Cu1 . . 117.90(10) no
C1 N1 C12 . . 120.1(2) no
C1 N1 Cu1 . 2_566 126.2(2) no
C12 N1 Cu1 . 2_566 113.70(10) no
C10 N2 C11 . . 118.4(2) no
C10 N2 Cu1 . 2_566 132.0(2) no
C11 N2 Cu1 . 2_566 109.6(2) no
O1 C1 N1 . . 119.5(2) no
O1 C1 C2 . . 121.8(2) no
N1 C1 C2 . . 118.7(2) no
C3 C2 C1 . . 121.2(2) no
C2 C3 C4 . . 120.1(2) no
C12 C4 C5 . . 118.8(2) no
C12 C4 C3 . . 116.2(2) no
C5 C4 C3 . . 124.9(2) no
C6 C5 C4 . . 121.5(2) no
C5 C6 C7 . . 120.9(2) no
C11 C7 C8 . . 116.6(2) no
C11 C7 C6 . . 118.3(2) no
C8 C7 C6 . . 125.1(2) no
C9 C8 C7 . . 120.1(2) no
C8 C9 C10 . . 119.1(2) no
N2 C10 C9 . . 122.8(2) no
N2 C11 C7 . . 123.1(2) no
N2 C11 C12 . . 116.3(2) no
C7 C11 C12 . . 120.6(2) no
N1 C12 C4 . . 123.6(2) no
N1 C12 C11 . . 116.5(2) no
C4 C12 C11 . . 119.9(2) no
C3 C2 H2 . . 119.4 no
C1 C2 H2 . . 119.4 no
C2 C3 H3 . . 119.9 no
C4 C3 H3 . . 119.9 no
C6 C5 H5 . . 119.3 no
C4 C5 H5 . . 119.3 no
C5 C6 H6 . . 119.6 no
C7 C6 H6 . . 119.6 no
C9 C8 H8 . . 120.0 no
C7 C8 H8 . . 120.0 no
C8 C9 H9 . . 120.5 no
C10 C9 H9 . . 120.5 no
N2 C10 H10 . . 118.6 no
C9 C10 H10 . . 118.6 no

loop_
_geom_bond_atom_site_label_1
_geom_bond_atom_site_label_2
_geom_bond_site_symmetry_2
_geom_bond_distance
_geom_bond_publ_flag
Cu1 Cu1 2_566 2.3945(5) no
Cu1 Cl1 . 2.8947(8) yes
Cu1 O1 . 1.894(2) yes
Cu1 N1 2_566 1.908(2) yes
Cu1 N2 2_566 2.048(2) yes
Cu2 Cl1 . 2.1009(7) yes
Cu2 Cl1 2_666 2.1009(7) no
O1 C1 . 1.281(3) no
N1 C1 . 1.344(3) no
N1 C12 . 1.369(3) no
N2 C10 . 1.313(3) no
N2 C11 . 1.363(3) no
C1 C2 . 1.431(3) no
C2 C3 . 1.349(3) no
C3 C4 . 1.427(4) no
C4 C12 . 1.385(3) no
C4 C5 . 1.429(3) no
C5 C6 . 1.354(4) no
C6 C7 . 1.426(3) no
C7 C11 . 1.400(3) no
C7 C8 . 1.410(4) no
C8 C9 . 1.364(4) no
C9 C10 . 1.402(3) no
C11 C12 . 1.429(3) no
C2 H2 . 0.93 no
C3 H3 . 0.93 no
C5 H5 . 0.93 no
C6 H6 . 0.93 no
C8 H8 . 0.93 no
C9 H9 . 0.93 no
C10 H10 . 0.93 no

loop_
_geom_torsion_atom_site_label_1
_geom_torsion_atom_site_label_2
_geom_torsion_atom_site_label_3
_geom_torsion_atom_site_label_4
_geom_torsion_site_symmetry_1
_geom_torsion
_geom_torsion_publ_flag
O1 Cu1 Cl1 Cu2 . -85.03(6) no
N1 Cu1 Cl1 Cu2 2_566 90.63(6) no
N2 Cu1 Cl1 Cu2 2_566 175.01(6) no
Cu1 Cu1 Cl1 Cu2 2_566 7.91(3) no
N2 Cu1 O1 C1 2_566 179.9(2) no
Cu1 Cu1 O1 C1 2_566 -6.2(2) no
Cl1 Cu1 O1 C1 . 79.1(2) no
Cu1 O1 C1 N1 . 4.7(3) no
Cu1 O1 C1 C2 . -176.1(2) no
C12 N1 C1 O1 . 179.0(2) no
Cu1 N1 C1 O1 2_566 0.9(3) no
C12 N1 C1 C2 . -0.3(3) no
Cu1 N1 C1 C2 2_566 -178.4(2) no
O1 C1 C2 C3 . -178.6(2) no
N1 C1 C2 C3 . 0.6(3) no
C1 C2 C3 C4 . -0.4(4) no
C2 C3 C4 C12 . -0.1(3) no
C2 C3 C4 C5 . -178.8(2) no
C12 C4 C5 C6 . 0.0(4) no
C3 C4 C5 C6 . 178.7(2) no
C4 C5 C6 C7 . -0.3(4) no
C5 C6 C7 C11 . 0.5(4) no
C5 C6 C7 C8 . -179.4(2) no
C11 C7 C8 C9 . -0.9(4) no
C6 C7 C8 C9 . 178.9(2) no
C7 C8 C9 C10 . 1.6(4) no
C11 N2 C10 C9 . -0.6(4) no
Cu1 N2 C10 C9 2_566 179.5(2) no
C8 C9 C10 N2 . -0.9(4) no
C10 N2 C11 C7 . 1.3(3) no
Cu1 N2 C11 C7 2_566 -178.8(2) no
C10 N2 C11 C12 . -178.7(2) no
Cu1 N2 C11 C12 2_566 1.2(2) no
C8 C7 C11 N2 . -0.5(3) no
C6 C7 C11 N2 . 179.6(2) no
C8 C7 C11 C12 . 179.4(2) no
C6 C7 C11 C12 . -0.4(3) no
C1 N1 C12 C4 . -0.3(3) no
Cu1 N1 C12 C4 2_566 178.1(2) no
C1 N1 C12 C11 . 179.0(2) no
Cu1 N1 C12 C11 2_566 -2.7(3) no
C5 C4 C12 N1 . 179.2(2) no
C3 C4 C12 N1 . 0.5(3) no
C5 C4 C12 C11 . 0.0(3) no
C3 C4 C12 C11 . -178.7(2) no
N2 C11 C12 N1 . 0.9(3) no
C7 C11 C12 N1 . -179.1(2) no
N2 C11 C12 C4 . -179.9(2) no
C7 C11 C12 C4 . 0.2(3) no
